data_7242818
loop_
_publ_author_name
'Cui, Pingping'
'Yin, Qiuxiang'
'Zhang, Shihao'
'Yang, Wenchao'
'Jia, Lihong'
'Dai, Jiayu'
'Zhou, Ling'
'Wang, Zhao'

_publ_section_title
;
 Insight into amoxicillin sodium heterosolvates and non-solvated form:
 crystal structures, phase transformation behaviors, and desolvation
 mechanism
;
_journal_issue 22
_journal_name_full CrystEngComm
_journal_page_first 3995
_journal_page_last 4004
_journal_paper_doi 10.1039/D1CE00435B
_journal_volume 23
_journal_year 2021
_chemical_absolute_configuration ad
_chemical_formula_moiety 'C17 H22 N3 Na O6 S, C3 H6 O2'
_chemical_formula_sum 'C20 H28 N3 Na O8 S'
_chemical_formula_weight 493.50
_chemical_name_common 'amoxicillin sodium solvate'
_space_group_crystal_system orthorhombic
_space_group_IT_number 19
_space_group_name_Hall 'P 2ac 2ab'
_space_group_name_H-M_alt 'P 21 21 21'
_atom_sites_solution_hydrogens mixed
_atom_sites_solution_primary dual
_audit_creation_date 2020-09-15
_audit_creation_method
;
Olex2 1.3
(compiled 2020.07.31 svn.rc2a77460 for OlexSys, GUI svn.r6145)
;
_audit_update_record
;
2021-02-03 deposited with the CCDC.	2021-05-12 downloaded from the CCDC.
;
_cell_angle_alpha 90
_cell_angle_beta 90
_cell_angle_gamma 90
_cell_formula_units_Z 4
_cell_length_a 9.9361(7)
_cell_length_b 15.3223(10)
_cell_length_c 15.6894(9)
_cell_measurement_reflns_used 7723
_cell_measurement_temperature 113.15
_cell_measurement_theta_max 31.4520
_cell_measurement_theta_min 1.8920
_cell_volume 2388.6(3)
_computing_cell_refinement 'CrysAlisPro 1.171.38.46 (Rigaku OD, 2015)'
_computing_data_collection 'CrysAlisPro 1.171.38.46 (Rigaku OD, 2015)'
_computing_data_reduction 'CrysAlisPro 1.171.38.46 (Rigaku OD, 2015)'
_computing_molecular_graphics 'Olex2 1.3 (Dolomanov et al., 2009)'
_computing_publication_material 'Olex2 1.3 (Dolomanov et al., 2009)'
_computing_structure_refinement 'SHELXL 2018/3 (Sheldrick, 2015)'
_computing_structure_solution 'SHELXT 2014/5 (Sheldrick, 2014)'
_diffrn_ambient_temperature 113.15
_diffrn_detector 'CCD plate'
_diffrn_measured_fraction_theta_full 1.000
_diffrn_measured_fraction_theta_max 1.000
_diffrn_measurement_details
;
List of Runs (angles in degrees, time in seconds):

  # Type    Start    End  Width  t~exp~   \w     \q     \k     \f   Frames
#--------------------------------------------------------------------------
  1  \w   -115.00  65.00   0.25    8.00    --  -25.00  45.00   0.00  720
  2  \w   -115.00  65.00   0.25    8.00    --  -25.00  45.00  90.00  720
  3  \w   -115.00  65.00   0.25    8.00    --  -25.00  45.00 180.00  720
;
_diffrn_measurement_device 'abstract diffractometer'
_diffrn_measurement_device_type 'dtrek-CrysAlisPro-abstract goniometer imported rigaku-d*trek images'
_diffrn_measurement_method '\w scans'
_diffrn_orient_matrix_type 'CrysAlisPro convention (1999,Acta A55,543-557)'
_diffrn_orient_matrix_UB_11 0.0225017000
_diffrn_orient_matrix_UB_12 -0.0174270000
_diffrn_orient_matrix_UB_13 -0.0393922000
_diffrn_orient_matrix_UB_21 -0.0255247000
_diffrn_orient_matrix_UB_22 -0.0415367000
_diffrn_orient_matrix_UB_23 0.0116668000
_diffrn_orient_matrix_UB_31 -0.0627521000
_diffrn_orient_matrix_UB_32 0.0106982000
_diffrn_orient_matrix_UB_33 -0.0188625000
_diffrn_radiation_monochromator graphite
_diffrn_radiation_probe x-ray
_diffrn_radiation_type 'Mo K\a'
_diffrn_radiation_wavelength 0.71073
_diffrn_reflns_av_R_equivalents 0.1167
_diffrn_reflns_av_unetI/netI 0.0902
_diffrn_reflns_Laue_measured_fraction_full 1.000
_diffrn_reflns_Laue_measured_fraction_max 1.000
_diffrn_reflns_limit_h_max 12
_diffrn_reflns_limit_h_min -13
_diffrn_reflns_limit_k_max 19
_diffrn_reflns_limit_k_min -20
_diffrn_reflns_limit_l_max 20
_diffrn_reflns_limit_l_min -20
_diffrn_reflns_number 28794
_diffrn_reflns_point_group_measured_fraction_full 1.000
_diffrn_reflns_point_group_measured_fraction_max 1.000
_diffrn_reflns_theta_full 25.242
_diffrn_reflns_theta_max 27.877
_diffrn_reflns_theta_min 1.858
_diffrn_source 'fine-focus sealed X-ray tube'
_diffrn_source_type 'Enhance (Mo) X-ray Source'
_exptl_absorpt_coefficient_mu 0.203
_exptl_absorpt_correction_T_max 1.00000
_exptl_absorpt_correction_T_min 0.33906
_exptl_absorpt_correction_type multi-scan
_exptl_absorpt_process_details
;
CrysAlisPro 1.171.38.46 (Rigaku Oxford Diffraction, 2015)
Empirical absorption correction using spherical harmonics,
 implemented in SCALE3 ABSPACK scaling algorithm.
;
_exptl_crystal_colour colourless
_exptl_crystal_colour_primary colourless
_exptl_crystal_density_diffrn 1.372
_exptl_crystal_description prism
_exptl_crystal_F_000 1040
_exptl_crystal_size_max 0.12
_exptl_crystal_size_mid 0.1
_exptl_crystal_size_min 0.09
_refine_diff_density_max 0.510
_refine_diff_density_min -0.400
_refine_diff_density_rms 0.069
_refine_ls_abs_structure_details
;
 Flack x determined using 1309 quotients [(I+)-(I-)]/[(I+)+(I-)]
 (Parsons, Flack and Wagner, Acta Cryst. B69 (2013) 249-259).
;
_refine_ls_abs_structure_Flack 0.05(8)
_refine_ls_extinction_coef 0.0032(14)
_refine_ls_extinction_expression Fc^*^=kFc[1+0.001xFc^2^\l^3^/sin(2\q)]^-1/4^
_refine_ls_extinction_method 'SHELXL-2018/3 (Sheldrick 2018)'
_refine_ls_goodness_of_fit_ref 1.056
_refine_ls_hydrogen_treatment mixed
_refine_ls_matrix_type full
_refine_ls_number_parameters 308
_refine_ls_number_reflns 5682
_refine_ls_number_restraints 1
_refine_ls_restrained_S_all 1.055
_refine_ls_R_factor_all 0.0898
_refine_ls_R_factor_gt 0.0659
_refine_ls_shift/su_max 0.008
_refine_ls_shift/su_mean 0.000
_refine_ls_structure_factor_coef Fsqd
_refine_ls_weighting_details 'w=1/[\s^2^(Fo^2^)+(0.0500P)^2^+1.3400P] where P=(Fo^2^+2Fc^2^)/3'
_refine_ls_weighting_scheme calc
_refine_ls_wR_factor_gt 0.1329
_refine_ls_wR_factor_ref 0.1516
_reflns_Friedel_coverage 0.776
_reflns_Friedel_fraction_full 1.000
_reflns_Friedel_fraction_max 1.000
_reflns_number_gt 4338
_reflns_number_total 5682
_reflns_threshold_expression 'I > 2\s(I)'
_cod_data_source_file d1ce00435b2.cif
_cod_data_source_block r20200913e
_cod_depositor_comments 'Adding full bibliography for 7242817--7242818.cif.'
_cod_database_code 7242818
_shelx_shelxl_version_number 2018/3
_chemical_oxdiff_formula C16H30N3O5SNa
_shelx_space_group_comment
;
The symmetry employed for this shelxl refinement is uniquely defined
by the following loop, which should always be used as a source of
symmetry information in preference to the above space-group names.
They are only intended as comments.
;
_shelx_estimated_absorpt_t_max 0.982
_shelx_estimated_absorpt_t_min 0.976
_reflns_odcompleteness_completeness 95.85
_reflns_odcompleteness_iscentric 1
_reflns_odcompleteness_theta 32.90
_olex2_refinement_description
;
1. Fixed Uiso
 At 1.2 times of:
  All C(H) groups, All N(H) groups, All N(H,H) groups
 At 1.5 times of:
  All C(H,H,H) groups, All O(H) groups
2. Restrained distances
 O8-H8
 0.85 with sigma of 0.01
3.a Ternary CH refined with riding coordinates:
 C00F(H00F), C00J(H00J), C00N(H00N), C00O(H00O)
3.b Secondary CH2 refined with riding coordinates:
 N00A(H00A,H00B)
3.c Aromatic/amide H refined with riding coordinates:
 N00B(H00C), C00G(H00G), C00M(H00M), C00P(H00P), C00R(H00R)
3.d Idealised Me refined as rotating group:
 C00S(H00D,H00E,H00H), C00T(H00I,H00K,H00L), C00U(H00Q,H00S,H00T), C00W(H00U,
 H00V,H00W), C00X(H00X,H00Y,H)
3.e Idealised tetrahedral OH refined as rotating group:
 O007(H007)
;
_olex2_submission_special_instructions 'No special instructions were received'
_oxdiff_exptl_absorpt_empirical_details
;
Empirical correction (ABSPACK) includes:
- Absorption correction using spherical harmonics
- Frame scaling
;
_oxdiff_exptl_absorpt_empirical_full_max 2.263
_oxdiff_exptl_absorpt_empirical_full_min 0.666

loop_
_space_group_symop_operation_xyz
'x, y, z'
'-x+1/2, -y, z+1/2'
'-x, y+1/2, -z+1/2'
'x+1/2, -y+1/2, -z'

loop_
_atom_site_label
_atom_site_type_symbol
_atom_site_fract_x
_atom_site_fract_y
_atom_site_fract_z
_atom_site_U_iso_or_equiv
_atom_site_adp_type
_atom_site_occupancy
_atom_site_site_symmetry_order
_atom_site_calc_flag
_atom_site_refinement_flags_posn
_atom_site_refinement_flags_adp
_atom_site_refinement_flags_occupancy
_atom_site_disorder_assembly
_atom_site_disorder_group
S001 S 0.77450(13) 0.28392(9) 0.65833(9) 0.0270(3) Uani 1 1 d . . . . .
Na02 Na 0.1855(2) 0.46405(13) 0.58493(12) 0.0265(5) Uani 1 1 d . . . . .
O003 O 0.4093(3) 0.4272(2) 0.5062(2) 0.0246(8) Uani 1 1 d . . . . .
O004 O 0.5526(3) 0.1247(2) 0.5037(2) 0.0253(8) Uani 1 1 d . . . . .
O005 O 0.3278(3) 0.3480(2) 0.6127(2) 0.0285(9) Uani 1 1 d . . . . .
O006 O 0.7367(4) 0.0380(2) 0.7925(2) 0.0282(8) Uani 1 1 d . . . . .
O007 O 1.3114(4) 0.2698(2) 0.7602(2) 0.0309(9) Uani 1 1 d . . . . .
H007 H 1.335241 0.288864 0.712296 0.046 Uiso 1 1 calc R U . . .
N008 N 0.5406(4) 0.2340(3) 0.6088(2) 0.0195(9) Uani 1 1 d . . . . .
O8 O 0.1599(4) 0.5886(3) 0.5006(3) 0.0407(10) Uani 1 1 d D . . . .
H8 H 0.234(4) 0.612(4) 0.487(5) 0.061 Uiso 1 1 d D U . . .
N00A N 0.9459(4) -0.0758(3) 0.7843(3) 0.0257(10) Uani 1 1 d . . . . .
H00A H 1.033501 -0.084696 0.798832 0.031 Uiso 1 1 calc R U . . .
H00B H 0.913209 -0.126629 0.762545 0.031 Uiso 1 1 calc R U . . .
N00B N 0.7558(4) 0.0745(3) 0.6541(2) 0.0220(9) Uani 1 1 d . . . . .
H00C H 0.801291 0.070571 0.606131 0.026 Uiso 1 1 calc R U . . .
O00C O 0.4165(5) 0.6551(3) 0.4488(3) 0.0543(13) Uani 1 1 d . . . . .
C00D C 0.4183(5) 0.3679(3) 0.5603(3) 0.0220(11) Uani 1 1 d . . . . .
C00E C 0.5687(5) 0.1535(3) 0.5742(3) 0.0202(10) Uani 1 1 d . . . . .
C00F C 0.5528(5) 0.3182(3) 0.5656(3) 0.0193(10) Uani 1 1 d . . . . .
H00F H 0.587098 0.308132 0.506471 0.023 Uiso 1 1 calc R U . . .
C00G C 1.1188(5) 0.0923(3) 0.6635(3) 0.0285(12) Uani 1 1 d . . . . .
H00G H 1.107698 0.065216 0.609482 0.034 Uiso 1 1 calc R U . . .
C00H C 1.2273(5) 0.2009(3) 0.7495(3) 0.0244(11) Uani 1 1 d . . . . .
C00I C 1.0438(5) 0.0625(3) 0.7318(3) 0.0224(11) Uani 1 1 d . . . . .
C00J C 0.6317(5) 0.1217(3) 0.6581(3) 0.0223(10) Uani 1 1 d . . . . .
H00J H 0.563983 0.088187 0.691972 0.027 Uiso 1 1 calc R U . . .
C00K C 0.8009(5) 0.0363(3) 0.7262(3) 0.0211(10) Uani 1 1 d . . . . .
O9 O 0.6349(5) 0.6738(4) 0.4801(3) 0.0634(14) Uani 1 1 d . . . . .
C00M C 1.0648(5) 0.1019(3) 0.8111(3) 0.0276(12) Uani 1 1 d . . . . .
H00M H 1.016842 0.081598 0.859556 0.033 Uiso 1 1 calc R U . . .
C00N C 0.6278(5) 0.2197(3) 0.6832(3) 0.0224(11) Uani 1 1 d . . . . .
H00N H 0.585374 0.232457 0.739622 0.027 Uiso 1 1 calc R U . . .
C00O C 0.9386(5) -0.0072(3) 0.7183(3) 0.0203(10) Uani 1 1 d . . . . .
H00O H 0.949000 -0.033635 0.660454 0.024 Uiso 1 1 calc R U . . .
C00P C 1.2094(6) 0.1602(4) 0.6713(3) 0.0312(13) Uani 1 1 d . . . . .
H00P H 1.259506 0.178982 0.623127 0.037 Uiso 1 1 calc R U . . .
C00Q C 0.6614(5) 0.3702(3) 0.6170(3) 0.0226(11) Uani 1 1 d . . . . .
C00R C 1.1552(6) 0.1702(4) 0.8195(3) 0.0341(13) Uani 1 1 d . . . . .
H00R H 1.168144 0.196524 0.873679 0.041 Uiso 1 1 calc R U . . .
C00S C 0.7412(6) 0.4313(3) 0.5594(3) 0.0298(12) Uani 1 1 d . . . . .
H00D H 0.809064 0.462124 0.593277 0.045 Uiso 1 1 calc R U . . .
H00E H 0.680031 0.473722 0.533291 0.045 Uiso 1 1 calc R U . . .
H00H H 0.785737 0.397248 0.514717 0.045 Uiso 1 1 calc R U . . .
C00T C 0.6013(6) 0.4208(4) 0.6919(3) 0.0314(13) Uani 1 1 d . . . . .
H00I H 0.554321 0.380313 0.730005 0.047 Uiso 1 1 calc R U . . .
H00K H 0.537554 0.464407 0.670451 0.047 Uiso 1 1 calc R U . . .
H00L H 0.673529 0.450215 0.723335 0.047 Uiso 1 1 calc R U . . .
C00U C 0.0570(7) 0.6035(4) 0.4392(4) 0.0502(18) Uani 1 1 d . . . . .
H00Q H 0.090645 0.588398 0.382362 0.075 Uiso 1 1 calc R U . . .
H00S H 0.030897 0.665177 0.440242 0.075 Uiso 1 1 calc R U . . .
H00T H -0.021318 0.567200 0.452703 0.075 Uiso 1 1 calc R U . . .
C00V C 0.5116(8) 0.6584(4) 0.5021(5) 0.0535(19) Uani 1 1 d . . . . .
C00W C 0.4929(8) 0.6446(4) 0.5948(4) 0.0493(18) Uani 1 1 d . . . . .
H00U H 0.482775 0.701095 0.623245 0.074 Uiso 1 1 calc R U . . .
H00V H 0.571558 0.614119 0.617967 0.074 Uiso 1 1 calc R U . . .
H00W H 0.412103 0.609246 0.604404 0.074 Uiso 1 1 calc R U . . .
C00X C 0.6589(8) 0.6905(6) 0.3902(4) 0.067(2) Uani 1 1 d . . . . .
H00X H 0.671354 0.635020 0.360194 0.100 Uiso 1 1 calc R U . . .
H00Y H 0.739944 0.726390 0.383751 0.100 Uiso 1 1 calc R U . . .
H H 0.581531 0.721513 0.365949 0.100 Uiso 1 1 calc R U . . .

loop_
_atom_site_aniso_label
_atom_site_aniso_U_11
_atom_site_aniso_U_22
_atom_site_aniso_U_33
_atom_site_aniso_U_23
_atom_site_aniso_U_13
_atom_site_aniso_U_12
S001 0.0258(7) 0.0268(7) 0.0283(7) -0.0016(6) -0.0085(6) 0.0002(6)
Na02 0.0297(11) 0.0256(11) 0.0242(11) -0.0038(9) -0.0030(9) 0.0047(9)
O003 0.0313(19) 0.0241(18) 0.0184(17) 0.0055(15) -0.0013(15) 0.0038(16)
O004 0.0253(19) 0.0247(19) 0.0260(19) -0.0030(15) -0.0028(16) 0.0029(15)
O005 0.0262(19) 0.031(2) 0.029(2) 0.0066(16) 0.0059(16) 0.0073(16)
O006 0.030(2) 0.036(2) 0.0184(18) 0.0045(16) 0.0036(16) 0.0055(17)
O007 0.035(2) 0.030(2) 0.027(2) 0.0020(16) 0.0019(17) -0.0123(17)
N008 0.020(2) 0.022(2) 0.017(2) 0.0003(16) -0.0017(16) -0.0009(17)
O8 0.048(3) 0.036(2) 0.038(2) 0.010(2) -0.003(2) 0.000(2)
N00A 0.031(2) 0.022(2) 0.024(2) 0.0046(18) -0.0065(19) -0.0004(19)
N00B 0.028(2) 0.025(2) 0.0125(18) 0.0024(17) 0.0005(17) 0.0057(18)
O00C 0.056(3) 0.059(3) 0.049(3) 0.003(2) -0.007(3) -0.004(3)
C00D 0.023(3) 0.021(2) 0.022(3) -0.004(2) -0.005(2) 0.000(2)
C00E 0.017(2) 0.022(2) 0.022(2) 0.002(2) 0.000(2) 0.002(2)
C00F 0.023(3) 0.019(2) 0.016(2) 0.0011(19) 0.0003(19) -0.002(2)
C00G 0.031(3) 0.035(3) 0.019(2) 0.001(2) 0.001(2) -0.007(2)
C00H 0.025(3) 0.027(3) 0.021(2) 0.000(2) 0.000(2) -0.003(2)
C00I 0.018(3) 0.027(3) 0.022(3) 0.001(2) -0.001(2) 0.000(2)
C00J 0.022(2) 0.023(2) 0.022(2) 0.004(2) 0.001(2) 0.002(2)
C00K 0.025(3) 0.019(2) 0.020(2) 0.0028(19) 0.001(2) -0.001(2)
O9 0.062(3) 0.077(4) 0.051(3) -0.002(3) 0.002(3) -0.011(3)
C00M 0.032(3) 0.029(3) 0.022(3) 0.001(2) 0.004(2) -0.007(2)
C00N 0.023(3) 0.027(3) 0.017(2) -0.001(2) -0.0010(19) 0.006(2)
C00O 0.024(3) 0.019(2) 0.018(2) 0.0000(18) -0.002(2) 0.002(2)
C00P 0.033(3) 0.038(3) 0.022(3) 0.001(2) 0.003(2) -0.008(3)
C00Q 0.019(3) 0.026(3) 0.022(3) -0.003(2) -0.004(2) -0.004(2)
C00R 0.043(3) 0.034(3) 0.025(3) -0.005(2) 0.002(2) -0.011(3)
C00S 0.031(3) 0.026(3) 0.033(3) 0.000(2) -0.001(2) -0.006(2)
C00T 0.034(3) 0.034(3) 0.026(3) -0.008(2) -0.005(2) 0.005(3)
C00U 0.063(5) 0.039(4) 0.049(4) 0.012(3) -0.006(4) 0.005(3)
C00V 0.071(5) 0.027(3) 0.063(5) -0.002(3) 0.027(4) 0.003(3)
C00W 0.067(5) 0.045(4) 0.036(4) -0.003(3) 0.011(3) -0.005(3)
C00X 0.077(5) 0.096(6) 0.028(3) 0.004(4) 0.013(4) -0.023(5)

loop_
_atom_type_symbol
_atom_type_description
_atom_type_scat_dispersion_real
_atom_type_scat_dispersion_imag
_atom_type_scat_source
C C 0.0033 0.0016 'International Tables Vol C Tables 4.2.6.8 and 6.1.1.4'
H H 0.0000 0.0000 'International Tables Vol C Tables 4.2.6.8 and 6.1.1.4'
N N 0.0061 0.0033 'International Tables Vol C Tables 4.2.6.8 and 6.1.1.4'
Na Na 0.0362 0.0249 'International Tables Vol C Tables 4.2.6.8 and 6.1.1.4'
O O 0.0106 0.0060 'International Tables Vol C Tables 4.2.6.8 and 6.1.1.4'
S S 0.1246 0.1234 'International Tables Vol C Tables 4.2.6.8 and 6.1.1.4'

loop_
_geom_angle_atom_site_label_1
_geom_angle_atom_site_label_2
_geom_angle_atom_site_label_3
_geom_angle
_geom_angle_site_symmetry_1
_geom_angle_site_symmetry_3
_geom_angle_publ_flag
C00N S001 C00Q 88.6(2) . . ?
O003 Na02 C00D 26.60(12) . . ?
O004 Na02 O003 94.21(13) 4_456 . ?
O004 Na02 O006 160.56(16) 4_456 3_656 ?
O004 Na02 N00A 92.92(14) 4_456 3_656 ?
O004 Na02 C00D 94.52(14) 4_456 . ?
O005 Na02 O003 53.23(12) . . ?
O005 Na02 O004 90.59(15) . 4_456 ?
O005 Na02 O006 90.87(15) . 3_656 ?
O005 Na02 O8 143.26(17) . . ?
O005 Na02 N00A 88.66(15) . 3_656 ?
O005 Na02 C00D 26.75(13) . . ?
O006 Na02 O003 102.16(14) 3_656 . ?
O006 Na02 N00A 67.75(14) 3_656 3_656 ?
O006 Na02 C00D 95.47(15) 3_656 . ?
O8 Na02 O003 90.08(15) . . ?
O8 Na02 O004 94.38(16) . 4_456 ?
O8 Na02 O006 96.00(16) . 3_656 ?
O8 Na02 N00A 127.28(17) . 3_656 ?
O8 Na02 C00D 116.52(17) . . ?
N00A Na02 O003 141.22(15) 3_656 . ?
N00A Na02 C00D 114.80(16) 3_656 . ?
C00D O003 Na02 84.1(3) . . ?
C00E O004 Na02 133.0(3) . 4_556 ?
C00D O005 Na02 97.3(3) . . ?
C00K O006 Na02 120.8(3) . 3_646 ?
C00H O007 H007 109.5 . . ?
C00E N008 C00F 126.2(4) . . ?
C00E N008 C00N 93.4(4) . . ?
C00F N008 C00N 116.8(4) . . ?
Na02 O8 H8 113(5) . . ?
C00U O8 Na02 126.3(4) . . ?
C00U O8 H8 112(5) . . ?
Na02 N00A H00A 109.2 3_646 . ?
Na02 N00A H00B 109.2 3_646 . ?
H00A N00A H00B 107.9 . . ?
C00O N00A Na02 112.0(3) . 3_646 ?
C00O N00A H00A 109.2 . . ?
C00O N00A H00B 109.2 . . ?
C00J N00B H00C 121.0 . . ?
C00K N00B H00C 121.0 . . ?
C00K N00B C00J 118.0(4) . . ?
O003 C00D Na02 69.3(3) . . ?
O003 C00D O005 124.8(5) . . ?
O003 C00D C00F 117.3(4) . . ?
O005 C00D Na02 55.9(2) . . ?
O005 C00D C00F 117.8(4) . . ?
C00F C00D Na02 168.5(3) . . ?
O004 C00E N008 131.7(5) . . ?
O004 C00E C00J 136.6(5) . . ?
N008 C00E C00J 91.7(4) . . ?
N008 C00F C00D 112.9(4) . . ?
N008 C00F H00F 108.8 . . ?
N008 C00F C00Q 105.5(4) . . ?
C00D C00F H00F 108.8 . . ?
C00D C00F C00Q 112.0(4) . . ?
C00Q C00F H00F 108.8 . . ?
C00I C00G H00G 119.0 . . ?
C00P C00G H00G 119.0 . . ?
C00P C00G C00I 122.1(5) . . ?
O007 C00H C00P 122.6(5) . . ?
O007 C00H C00R 118.8(4) . . ?
C00P C00H C00R 118.6(5) . . ?
C00G C00I C00M 117.8(5) . . ?
C00G C00I C00O 119.9(4) . . ?
C00M C00I C00O 122.2(4) . . ?
N00B C00J C00E 118.3(4) . . ?
N00B C00J H00J 110.1 . . ?
N00B C00J C00N 121.4(4) . . ?
C00E C00J H00J 110.1 . . ?
C00E C00J C00N 84.3(3) . . ?
C00N C00J H00J 110.1 . . ?
O006 C00K N00B 122.1(5) . . ?
O006 C00K C00O 123.1(4) . . ?
N00B C00K C00O 114.8(4) . . ?
C00V O9 C00X 116.5(6) . . ?
C00I C00M H00M 119.8 . . ?
C00R C00M C00I 120.5(5) . . ?
C00R C00M H00M 119.8 . . ?
S001 C00N H00N 115.2 . . ?
N008 C00N S001 102.9(3) . . ?
N008 C00N C00J 87.6(4) . . ?
N008 C00N H00N 115.2 . . ?
C00J C00N S001 116.9(3) . . ?
C00J C00N H00N 115.2 . . ?
N00A C00O C00I 111.8(4) . . ?
N00A C00O C00K 107.3(4) . . ?
N00A C00O H00O 110.0 . . ?
C00I C00O C00K 107.5(4) . . ?
C00I C00O H00O 110.0 . . ?
C00K C00O H00O 110.0 . . ?
C00G C00P C00H 120.1(5) . . ?
C00G C00P H00P 120.0 . . ?
C00H C00P H00P 120.0 . . ?
C00F C00Q S001 103.6(3) . . ?
C00S C00Q S001 109.3(3) . . ?
C00S C00Q C00F 111.5(4) . . ?
C00S C00Q C00T 110.4(4) . . ?
C00T C00Q S001 109.3(4) . . ?
C00T C00Q C00F 112.7(4) . . ?
C00H C00R H00R 119.6 . . ?
C00M C00R C00H 120.9(5) . . ?
C00M C00R H00R 119.6 . . ?
C00Q C00S H00D 109.5 . . ?
C00Q C00S H00E 109.5 . . ?
C00Q C00S H00H 109.5 . . ?
H00D C00S H00E 109.5 . . ?
H00D C00S H00H 109.5 . . ?
H00E C00S H00H 109.5 . . ?
C00Q C00T H00I 109.5 . . ?
C00Q C00T H00K 109.5 . . ?
C00Q C00T H00L 109.5 . . ?
H00I C00T H00K 109.5 . . ?
H00I C00T H00L 109.5 . . ?
H00K C00T H00L 109.5 . . ?
O8 C00U H00Q 109.5 . . ?
O8 C00U H00S 109.5 . . ?
O8 C00U H00T 109.5 . . ?
H00Q C00U H00S 109.5 . . ?
H00Q C00U H00T 109.5 . . ?
H00S C00U H00T 109.5 . . ?
O00C C00V O9 122.5(7) . . ?
O00C C00V C00W 123.5(7) . . ?
O9 C00V C00W 114.0(8) . . ?
C00V C00W H00U 109.5 . . ?
C00V C00W H00V 109.5 . . ?
C00V C00W H00W 109.5 . . ?
H00U C00W H00V 109.5 . . ?
H00U C00W H00W 109.5 . . ?
H00V C00W H00W 109.5 . . ?
O9 C00X H00X 109.5 . . ?
O9 C00X H00Y 109.5 . . ?
O9 C00X H 109.5 . . ?
H00X C00X H00Y 109.5 . . ?
H00X C00X H 109.5 . . ?
H00Y C00X H 109.5 . . ?

loop_
_geom_bond_atom_site_label_1
_geom_bond_atom_site_label_2
_geom_bond_distance
_geom_bond_site_symmetry_2
_geom_bond_publ_flag
S001 C00N 1.802(5) . ?
S001 C00Q 1.853(5) . ?
Na02 O003 2.606(4) . ?
Na02 O004 2.351(4) 4_456 ?
Na02 O005 2.313(4) . ?
Na02 O006 2.362(4) 3_656 ?
Na02 O8 2.336(5) . ?
Na02 N00A 2.508(5) 3_656 ?
Na02 C00D 2.770(5) . ?
O003 C00D 1.247(6) . ?
O004 C00E 1.201(6) . ?
O005 C00D 1.257(6) . ?
O006 C00K 1.222(6) . ?
O007 H007 0.8400 . ?
O007 C00H 1.357(6) . ?
N008 C00E 1.377(6) . ?
N008 C00F 1.462(6) . ?
N008 C00N 1.470(6) . ?
O8 H8 0.848(14) . ?
O8 C00U 1.423(7) . ?
N00A H00A 0.9100 . ?
N00A H00B 0.9100 . ?
N00A C00O 1.477(6) . ?
N00B H00C 0.8800 . ?
N00B C00J 1.430(6) . ?
N00B C00K 1.351(6) . ?
O00C C00V 1.263(9) . ?
C00D C00F 1.540(7) . ?
C00E C00J 1.536(7) . ?
C00F H00F 1.0000 . ?
C00F C00Q 1.565(6) . ?
C00G H00G 0.9500 . ?
C00G C00I 1.383(7) . ?
C00G C00P 1.380(7) . ?
C00H C00P 1.387(7) . ?
C00H C00R 1.393(7) . ?
C00I C00M 1.398(7) . ?
C00I C00O 1.510(7) . ?
C00J H00J 1.0000 . ?
C00J C00N 1.552(7) . ?
C00K C00O 1.527(7) . ?
O9 C00V 1.295(9) . ?
O9 C00X 1.454(8) . ?
C00M H00M 0.9500 . ?
C00M C00R 1.386(7) . ?
C00N H00N 1.0000 . ?
C00O H00O 1.0000 . ?
C00P H00P 0.9500 . ?
C00Q C00S 1.523(7) . ?
C00Q C00T 1.529(7) . ?
C00R H00R 0.9500 . ?
C00S H00D 0.9800 . ?
C00S H00E 0.9800 . ?
C00S H00H 0.9800 . ?
C00T H00I 0.9800 . ?
C00T H00K 0.9800 . ?
C00T H00L 0.9800 . ?
C00U H00Q 0.9800 . ?
C00U H00S 0.9800 . ?
C00U H00T 0.9800 . ?
C00V C00W 1.480(10) . ?
C00W H00U 0.9800 . ?
C00W H00V 0.9800 . ?
C00W H00W 0.9800 . ?
C00X H00X 0.9800 . ?
C00X H00Y 0.9800 . ?
C00X H 0.9800 . ?

loop_
_geom_torsion_atom_site_label_1
_geom_torsion_atom_site_label_2
_geom_torsion_atom_site_label_3
_geom_torsion_atom_site_label_4
_geom_torsion
_geom_torsion_site_symmetry_1
_geom_torsion_site_symmetry_2
_geom_torsion_site_symmetry_3
_geom_torsion_site_symmetry_4
_geom_torsion_publ_flag
Na02 O003 C00D O005 7.4(5) . . . . ?
Na02 O003 C00D C00F -169.8(4) . . . . ?
Na02 O004 C00E N008 139.0(5) 4_556 . . . ?
Na02 O004 C00E C00J -37.1(9) 4_556 . . . ?
Na02 O005 C00D O003 -8.4(5) . . . . ?
Na02 O005 C00D C00F 168.8(4) . . . . ?
Na02 O006 C00K N00B 176.9(3) 3_646 . . . ?
Na02 O006 C00K C00O -4.4(6) 3_646 . . . ?
Na02 N00A C00O C00I 85.6(4) 3_646 . . . ?
Na02 N00A C00O C00K -32.1(4) 3_646 . . . ?
Na02 C00D C00F N008 75.5(18) . . . . ?
Na02 C00D C00F C00Q -43.4(18) . . . . ?
O003 C00D C00F N008 -161.1(4) . . . . ?
O003 C00D C00F C00Q 80.0(5) . . . . ?
O004 C00E C00J N00B 41.3(8) . . . . ?
O004 C00E C00J C00N 164.0(6) . . . . ?
O005 C00D C00F N008 21.6(6) . . . . ?
O005 C00D C00F C00Q -97.3(5) . . . . ?
O006 C00K C00O N00A 26.0(6) . . . . ?
O006 C00K C00O C00I -94.5(6) . . . . ?
O007 C00H C00P C00G -177.7(5) . . . . ?
O007 C00H C00R C00M 177.9(5) . . . . ?
N008 C00E C00J N00B -135.8(4) . . . . ?
N008 C00E C00J C00N -13.0(4) . . . . ?
N008 C00F C00Q S001 30.8(4) . . . . ?
N008 C00F C00Q C00S 148.2(4) . . . . ?
N008 C00F C00Q C00T -87.1(5) . . . . ?
N00B C00J C00N S001 28.8(6) . . . . ?
N00B C00J C00N N008 132.0(5) . . . . ?
N00B C00K C00O N00A -155.3(4) . . . . ?
N00B C00K C00O C00I 84.3(5) . . . . ?
C00D C00F C00Q S001 154.0(3) . . . . ?
C00D C00F C00Q C00S -88.6(5) . . . . ?
C00D C00F C00Q C00T 36.1(6) . . . . ?
C00E N008 C00F C00D 119.7(5) . . . . ?
C00E N008 C00F C00Q -117.7(5) . . . . ?
C00E N008 C00N S001 103.5(3) . . . . ?
C00E N008 C00N C00J -13.6(4) . . . . ?
C00E C00J C00N S001 -91.0(4) . . . . ?
C00E C00J C00N N008 12.2(3) . . . . ?
C00F N008 C00E O004 -36.5(8) . . . . ?
C00F N008 C00E C00J 140.9(4) . . . . ?
C00F N008 C00N S001 -30.4(5) . . . . ?
C00F N008 C00N C00J -147.5(4) . . . . ?
C00G C00I C00M C00R 2.0(8) . . . . ?
C00G C00I C00O N00A 134.7(5) . . . . ?
C00G C00I C00O C00K -107.7(5) . . . . ?
C00I C00G C00P C00H -0.1(8) . . . . ?
C00I C00M C00R C00H -0.3(8) . . . . ?
C00J N00B C00K O006 3.0(7) . . . . ?
C00J N00B C00K C00O -175.8(4) . . . . ?
C00K N00B C00J C00E -170.9(4) . . . . ?
C00K N00B C00J C00N 87.8(6) . . . . ?
C00M C00I C00O N00A -48.4(6) . . . . ?
C00M C00I C00O C00K 69.2(6) . . . . ?
C00N S001 C00Q C00F -42.3(3) . . . . ?
C00N S001 C00Q C00S -161.2(4) . . . . ?
C00N S001 C00Q C00T 78.0(4) . . . . ?
C00N N008 C00E O004 -163.6(6) . . . . ?
C00N N008 C00E C00J 13.7(4) . . . . ?
C00N N008 C00F C00D -123.4(4) . . . . ?
C00N N008 C00F C00Q -0.8(5) . . . . ?
C00O C00I C00M C00R -175.1(5) . . . . ?
C00P C00G C00I C00M -1.8(8) . . . . ?
C00P C00G C00I C00O 175.3(5) . . . . ?
C00P C00H C00R C00M -1.6(9) . . . . ?
C00Q S001 C00N N008 40.9(3) . . . . ?
C00Q S001 C00N C00J 134.8(4) . . . . ?
C00R C00H C00P C00G 1.8(8) . . . . ?
C00X O9 C00V O00C 2.3(10) . . . . ?
C00X O9 C00V C00W -178.2(6) . . . . ?
